data_7218547
loop_
_publ_author_name
'Zhou, Jia-Jia'
'Yu, Xin'
'Zhao, Ying-Chun'
'Xiao, Xin'
'Zhang, Yun-Qian'
'Xue, Sai-Feng'
'Tao, Zhu'
'Liu, Jing-Xin'
'Zhu, Qian-Jiang'

_publ_section_title
;
 Coordination of Ln3+in ortho-tetramethyl-substituted cucurbituril
 supramolecular assemblies formed in the presence of cadmium nitrate:
 potential applications for isolation of heavier lanthanides
;
_journal_issue 46
_journal_name_full CrystEngComm
_journal_page_first 10674
_journal_paper_doi 10.1039/C4CE00870G
_journal_volume 16
_journal_year 2014
_chemical_formula_moiety 'C40 H56 Dy N24 O18, 2(N O3), Cl, 16(H2 O)'
_chemical_formula_sum 'C40 H88 Cl Dy N26 O40'
_chemical_formula_weight 1771.31
_chemical_name_systematic
;
 ?
;
_space_group_IT_number 62
_symmetry_cell_setting orthorhombic
_symmetry_space_group_name_Hall '-P 2ac 2n'
_symmetry_space_group_name_H-M 'P n m a'
_atom_sites_solution_hydrogens geom
_atom_sites_solution_primary direct
_atom_sites_solution_secondary difmap
_audit_creation_method SHELXL-97
_cell_angle_alpha 90.00
_cell_angle_beta 90.00
_cell_angle_gamma 90.00
_cell_formula_units_Z 4
_cell_length_a 35.375(4)
_cell_length_b 14.1652(17)
_cell_length_c 13.4397(16)
_cell_measurement_temperature 223(2)
_cell_volume 6734.6(14)
_computing_structure_refinement 'SHELXL-97 (Sheldrick, 1997)'
_diffrn_ambient_temperature 223(2)
_diffrn_measured_fraction_theta_full 0.998
_diffrn_measured_fraction_theta_max 0.998
_diffrn_measurement_device_type 'Bruker Smart Apex2 CCD Detector'
_diffrn_measurement_method '\f and \w scan'
_diffrn_radiation_monochromator graphite
_diffrn_radiation_source 'fine-focus sealed tube'
_diffrn_radiation_type MoK\a
_diffrn_radiation_wavelength 0.71073
_diffrn_reflns_av_R_equivalents 0.0687
_diffrn_reflns_av_sigmaI/netI 0.0489
_diffrn_reflns_limit_h_max 42
_diffrn_reflns_limit_h_min -39
_diffrn_reflns_limit_k_max 16
_diffrn_reflns_limit_k_min -16
_diffrn_reflns_limit_l_max 16
_diffrn_reflns_limit_l_min -15
_diffrn_reflns_number 44904
_diffrn_reflns_theta_full 25.20
_diffrn_reflns_theta_max 25.20
_diffrn_reflns_theta_min 1.15
_exptl_absorpt_coefficient_mu 1.271
_exptl_absorpt_correction_T_max 0.7673
_exptl_absorpt_correction_T_min 0.6940
_exptl_absorpt_correction_type multi-scan
_exptl_absorpt_process_details 'SADABS (Bruker, 2008)'
_exptl_crystal_colour colorless
_exptl_crystal_density_diffrn 1.747
_exptl_crystal_density_method 'not measured'
_exptl_crystal_description prism
_exptl_crystal_F_000 3652
_exptl_crystal_size_max 0.31
_exptl_crystal_size_mid 0.25
_exptl_crystal_size_min 0.22
_platon_squeeze_details
;
;
_refine_diff_density_max 0.769
_refine_diff_density_min -1.159
_refine_diff_density_rms 0.103
_refine_ls_extinction_method none
_refine_ls_goodness_of_fit_ref 1.052
_refine_ls_hydrogen_treatment constr
_refine_ls_matrix_type full
_refine_ls_number_parameters 445
_refine_ls_number_reflns 6324
_refine_ls_number_restraints 1
_refine_ls_restrained_S_all 1.051
_refine_ls_R_factor_all 0.0729
_refine_ls_R_factor_gt 0.0503
_refine_ls_shift/su_max 0.000
_refine_ls_shift/su_mean 0.000
_refine_ls_structure_factor_coef Fsqd
_refine_ls_weighting_details 'calc w=1/[\s^2^(Fo^2^)+(0.0656P)^2^+18.0916P] where P=(Fo^2^+2Fc^2^)/3'
_refine_ls_weighting_scheme calc
_refine_ls_wR_factor_gt 0.1349
_refine_ls_wR_factor_ref 0.1441
_reflns_number_gt 4504
_reflns_number_total 6324
_reflns_threshold_expression >2sigma(I)
_cod_data_source_file c4ce00870g2.cif
_cod_data_source_block 10Dy
_cod_depositor_comments 'Adding full bibliography for 7218542--7218552.cif.'
_cod_database_code 7218547

loop_
_symmetry_equiv_pos_as_xyz
'x, y, z'
'-x+1/2, -y, z+1/2'
'-x, y+1/2, -z'
'x+1/2, -y+1/2, -z+1/2'
'-x, -y, -z'
'x-1/2, y, -z-1/2'
'x, -y-1/2, z'
'-x-1/2, y-1/2, z-1/2'

loop_
_atom_site_label
_atom_site_type_symbol
_atom_site_fract_x
_atom_site_fract_y
_atom_site_fract_z
_atom_site_U_iso_or_equiv
_atom_site_adp_type
_atom_site_occupancy
_atom_site_symmetry_multiplicity
_atom_site_calc_flag
_atom_site_refinement_flags
O5W O 0.2255(2) 0.2500 0.6193(5) 0.074(2) Uani 1 2 d S
Cl1 Cl 0.2652(2) -0.2500 0.9083(6) 0.210(3) Uani 1 2 d S
O1W O 0.15831(12) 0.1238(3) 0.4964(3) 0.0410(9) Uani 1 1 d .
O2W O 0.14965(16) 0.2500 0.6549(4) 0.0419(14) Uani 1 2 d S
O3W O 0.14466(17) 0.2500 0.3354(4) 0.0478(15) Uani 1 2 d S
O4W O 0.07840(13) 0.1457(3) 0.4052(3) 0.0545(12) Uani 1 1 d .
Dy1 Dy 0.115844(10) 0.2500 0.50182(2) 0.02902(14) Uani 1 2 d S
N13 N 0.1165(3) -0.2500 1.0830(7) 0.056(2) Uani 1 2 d S
N14 N 0.1326(3) -0.2500 0.6658(6) 0.0517(19) Uani 1 2 d SD
O7 O 0.1010(4) -0.2500 1.0024(6) 0.097(3) Uani 1 2 d S
O8 O 0.0987(2) -0.2500 1.1616(6) 0.088(3) Uani 1 2 d S
O9 O 0.1528(3) -0.2500 1.0903(9) 0.116(4) Uani 1 2 d S
O10 O 0.09888(19) -0.2500 0.6880(5) 0.0491(15) Uani 1 2 d SD
O11 O 0.1581(2) -0.2500 0.7265(6) 0.077(2) Uani 1 2 d SD
O12 O 0.1413(3) -0.2500 0.5802(6) 0.220(10) Uani 1 2 d SD
C1 C 0.25940(15) 0.1119(4) 0.8336(4) 0.0404(14) Uani 1 1 d .
C2 C 0.27395(17) 0.1196(5) 1.0029(4) 0.0415(14) Uani 1 1 d .
H2 H 0.2994 0.1096 1.0318 0.050 Uiso 1 1 calc R
C3 C 0.25379(18) 0.0240(5) 0.9811(4) 0.0429(15) Uani 1 1 d .
H3 H 0.2708 -0.0306 0.9912 0.052 Uiso 1 1 calc R
C4 C 0.21955(17) 0.1058(4) 1.1012(4) 0.0392(14) Uani 1 1 d .
C5 C 0.22768(17) -0.0412(4) 0.8157(4) 0.0436(15) Uani 1 1 d .
H5A H 0.2360 -0.0320 0.7468 0.052 Uiso 1 1 calc R
H5B H 0.2383 -0.1012 0.8391 0.052 Uiso 1 1 calc R
C6 C 0.19597(18) -0.0519(4) 1.0621(4) 0.0430(15) Uani 1 1 d .
H6A H 0.1856 -0.0502 1.1297 0.052 Uiso 1 1 calc R
H6B H 0.2092 -0.1122 1.0537 0.052 Uiso 1 1 calc R
C7 C 0.16414(17) -0.0123(4) 0.7432(4) 0.0359(13) Uani 1 1 d .
C8 C 0.16561(17) -0.0947(4) 0.8941(4) 0.0373(14) Uani 1 1 d .
H8 H 0.1738 -0.1612 0.9014 0.045 Uiso 1 1 calc R
C9 C 0.12416(16) -0.0886(4) 0.8588(4) 0.0343(13) Uani 1 1 d .
H9 H 0.1134 -0.1516 0.8446 0.041 Uiso 1 1 calc R
C10 C 0.1292(2) -0.0270(4) 1.0198(4) 0.0435(15) Uani 1 1 d .
C11 C 0.09645(16) -0.0223(4) 0.6993(4) 0.0355(13) Uani 1 1 d .
H11A H 0.0846 -0.0844 0.6913 0.043 Uiso 1 1 calc R
H11B H 0.1066 -0.0035 0.6344 0.043 Uiso 1 1 calc R
C12 C 0.06450(19) -0.0487(5) 0.9526(4) 0.0486(16) Uani 1 1 d .
H12A H 0.0584 -0.0453 1.0236 0.058 Uiso 1 1 calc R
H12B H 0.0560 -0.1102 0.9279 0.058 Uiso 1 1 calc R
C13 C 0.06128(15) 0.1221(4) 0.6736(3) 0.0275(12) Uani 1 1 d .
C14 C 0.03433(16) 0.0235(4) 0.7946(4) 0.0364(13) Uani 1 1 d .
C15 C 0.00992(15) 0.1144(4) 0.7821(4) 0.0331(12) Uani 1 1 d .
C16 C 0.03323(16) 0.1071(5) 0.9446(4) 0.0405(14) Uani 1 1 d .
C17 C 0.0147(2) 0.2500 0.6516(5) 0.0321(17) Uani 1 2 d S
H17A H -0.0130 0.2500 0.6518 0.038 Uiso 1 2 calc SR
H17B H 0.0230 0.2500 0.5820 0.038 Uiso 1 2 calc SR
C18 C -0.0032(2) 0.2500 0.9085(6) 0.039(2) Uani 1 2 d S
H18A H -0.0290 0.2500 0.8825 0.047 Uiso 1 2 calc SR
H18B H -0.0048 0.2500 0.9813 0.047 Uiso 1 2 calc SR
C19 C 0.2577(3) 0.2500 1.1273(6) 0.045(2) Uani 1 2 d S
H19A H 0.2848 0.2500 1.1424 0.054 Uiso 1 2 calc SR
H19B H 0.2440 0.2500 1.1906 0.054 Uiso 1 2 calc SR
C20 C 0.2981(2) 0.2500 0.8867(7) 0.052(3) Uani 1 2 d S
H20A H 0.3208 0.2500 0.9285 0.063 Uiso 1 2 calc SR
H20B H 0.3062 0.2500 0.8170 0.063 Uiso 1 2 calc SR
C21 C 0.01610(19) -0.0699(5) 0.7629(5) 0.0539(17) Uani 1 1 d .
H21A H 0.0103 -0.0677 0.6924 0.081 Uiso 1 1 calc R
H21B H -0.0070 -0.0796 0.8004 0.081 Uiso 1 1 calc R
H21C H 0.0335 -0.1214 0.7759 0.081 Uiso 1 1 calc R
C22 C -0.03185(17) 0.0945(5) 0.7604(5) 0.0501(16) Uani 1 1 d .
H22A H -0.0430 0.0613 0.8163 0.075 Uiso 1 1 calc R
H22B H -0.0339 0.0559 0.7010 0.075 Uiso 1 1 calc R
H22C H -0.0451 0.1537 0.7501 0.075 Uiso 1 1 calc R
N1 N 0.27617(14) 0.1648(4) 0.9067(3) 0.0427(12) Uani 1 1 d .
N2 N 0.24248(14) 0.0344(4) 0.8762(3) 0.0413(12) Uani 1 1 d .
N3 N 0.24859(13) 0.1644(3) 1.0740(3) 0.0386(11) Uani 1 1 d .
N4 N 0.22242(14) 0.0235(3) 1.0505(3) 0.0391(11) Uani 1 1 d .
N5 N 0.18710(14) -0.0471(3) 0.8178(3) 0.0359(11) Uani 1 1 d .
N6 N 0.12732(14) -0.0306(3) 0.7687(3) 0.0375(11) Uani 1 1 d .
N7 N 0.16470(14) -0.0468(4) 0.9902(3) 0.0400(12) Uani 1 1 d .
N8 N 0.10480(14) -0.0419(3) 0.9406(3) 0.0374(11) Uani 1 1 d .
N9 N 0.06760(12) 0.0453(3) 0.7289(3) 0.0294(10) Uani 1 1 d .
N10 N 0.02790(12) 0.1631(3) 0.6987(3) 0.0295(10) Uani 1 1 d .
N11 N 0.04396(14) 0.0256(3) 0.9002(3) 0.0374(11) Uani 1 1 d .
N12 N 0.01568(13) 0.1634(3) 0.8764(3) 0.0357(11) Uani 1 1 d .
O1 O 0.25993(12) 0.1293(3) 0.7448(3) 0.0461(10) Uani 1 1 d .
O2 O 0.17531(11) 0.0218(3) 0.6648(3) 0.0389(9) Uani 1 1 d .
O3 O 0.08230(11) 0.1502(2) 0.6062(3) 0.0339(9) Uani 1 1 d .
O4 O 0.19548(12) 0.1261(3) 1.1649(3) 0.0498(11) Uani 1 1 d .
O5 O 0.11897(13) -0.0020(4) 1.1030(3) 0.0551(12) Uani 1 1 d .
O6 O 0.03867(12) 0.1257(3) 1.0335(3) 0.0491(11) Uani 1 1 d .

loop_
_atom_site_aniso_label
_atom_site_aniso_U_11
_atom_site_aniso_U_22
_atom_site_aniso_U_33
_atom_site_aniso_U_23
_atom_site_aniso_U_13
_atom_site_aniso_U_12
O5W 0.067(5) 0.093(6) 0.062(5) 0.000 -0.016(4) 0.000
Cl1 0.225(7) 0.176(6) 0.229(8) 0.000 -0.078(6) 0.000
O1W 0.053(2) 0.039(2) 0.032(2) 0.0030(18) 0.0028(18) 0.0113(19)
O2W 0.045(4) 0.054(4) 0.027(3) 0.000 -0.004(2) 0.000
O3W 0.059(4) 0.041(3) 0.044(3) 0.000 0.011(3) 0.000
O4W 0.069(3) 0.064(3) 0.031(2) 0.001(2) -0.006(2) -0.022(2)
Dy1 0.0373(2) 0.0301(2) 0.01967(19) 0.000 0.00410(16) 0.000
N13 0.079(7) 0.028(4) 0.061(6) 0.000 0.018(5) 0.000
N14 0.053(5) 0.056(5) 0.046(5) 0.000 0.008(4) 0.000
O7 0.181(10) 0.064(5) 0.045(5) 0.000 -0.009(5) 0.000
O8 0.067(5) 0.127(7) 0.069(5) 0.000 0.028(4) 0.000
O9 0.074(7) 0.080(6) 0.193(11) 0.000 0.055(7) 0.000
O10 0.054(4) 0.034(3) 0.060(4) 0.000 0.006(3) 0.000
O11 0.052(5) 0.112(6) 0.068(5) 0.000 -0.002(4) 0.000
O12 0.078(7) 0.54(3) 0.036(5) 0.000 0.008(5) 0.000
C1 0.027(3) 0.053(4) 0.041(4) -0.004(3) 0.009(3) 0.009(3)
C2 0.036(3) 0.057(4) 0.031(3) 0.005(3) -0.004(3) 0.008(3)
C3 0.051(4) 0.048(4) 0.029(3) 0.005(3) -0.006(3) 0.014(3)
C4 0.043(4) 0.046(4) 0.029(3) 0.005(3) -0.009(3) 0.013(3)
C5 0.043(4) 0.045(4) 0.043(3) -0.006(3) 0.004(3) 0.016(3)
C6 0.058(4) 0.042(3) 0.028(3) 0.010(3) -0.005(3) 0.005(3)
C7 0.048(4) 0.029(3) 0.031(3) -0.005(2) 0.003(3) 0.003(3)
C8 0.058(4) 0.029(3) 0.025(3) -0.002(2) -0.002(3) 0.008(3)
C9 0.048(4) 0.030(3) 0.025(3) 0.006(2) 0.005(2) 0.001(3)
C10 0.063(4) 0.033(3) 0.034(3) 0.004(3) -0.005(3) -0.002(3)
C11 0.048(4) 0.036(3) 0.023(3) -0.002(2) -0.002(2) 0.004(3)
C12 0.070(5) 0.049(4) 0.027(3) 0.013(3) 0.009(3) -0.012(3)
C13 0.038(3) 0.027(3) 0.017(2) -0.009(2) 0.000(2) -0.005(2)
C14 0.046(4) 0.039(3) 0.024(3) -0.001(2) 0.007(2) -0.009(3)
C15 0.032(3) 0.043(3) 0.024(3) 0.007(2) 0.005(2) -0.008(3)
C16 0.033(3) 0.059(4) 0.029(3) 0.000(3) 0.005(2) -0.013(3)
C17 0.041(5) 0.034(4) 0.021(4) 0.000 0.005(3) 0.000
C18 0.045(5) 0.043(5) 0.029(4) 0.000 0.011(4) 0.000
C19 0.053(6) 0.055(6) 0.027(4) 0.000 -0.003(4) 0.000
C20 0.031(5) 0.092(8) 0.034(5) 0.000 0.004(4) 0.000
C21 0.052(4) 0.056(4) 0.054(4) 0.000(3) 0.009(3) -0.018(3)
C22 0.040(4) 0.072(5) 0.038(3) -0.001(3) -0.002(3) -0.004(3)
N1 0.039(3) 0.054(3) 0.035(3) 0.005(2) -0.001(2) -0.004(3)
N2 0.040(3) 0.055(3) 0.029(2) 0.000(2) 0.002(2) 0.005(3)
N3 0.042(3) 0.040(3) 0.033(2) 0.002(2) 0.005(2) -0.006(2)
N4 0.047(3) 0.041(3) 0.029(3) 0.001(2) 0.006(2) 0.003(2)
N5 0.049(3) 0.031(2) 0.028(2) 0.0007(19) -0.001(2) 0.000(2)
N6 0.049(3) 0.043(3) 0.021(2) 0.006(2) 0.001(2) 0.003(2)
N7 0.049(3) 0.049(3) 0.022(2) -0.010(2) -0.004(2) 0.010(2)
N8 0.048(3) 0.037(3) 0.027(3) 0.002(2) 0.004(2) 0.001(2)
N9 0.040(3) 0.024(2) 0.025(2) 0.0041(18) 0.0030(19) -0.003(2)
N10 0.030(2) 0.035(2) 0.023(2) 0.0080(19) 0.0008(18) -0.003(2)
N11 0.050(3) 0.042(3) 0.021(2) 0.005(2) 0.004(2) -0.005(2)
N12 0.038(3) 0.046(3) 0.023(2) 0.003(2) 0.000(2) 0.002(2)
O1 0.053(3) 0.057(3) 0.028(2) 0.0043(19) 0.0057(18) -0.002(2)
O2 0.045(2) 0.042(2) 0.030(2) 0.0121(18) 0.0065(17) 0.0025(19)
O3 0.048(2) 0.0269(19) 0.0272(19) 0.0019(15) 0.0076(17) -0.0055(17)
O4 0.060(3) 0.052(3) 0.037(2) 0.001(2) 0.014(2) 0.001(2)
O5 0.065(3) 0.071(3) 0.029(2) -0.005(2) -0.001(2) 0.010(2)
O6 0.059(3) 0.065(3) 0.023(2) -0.002(2) -0.0010(19) 0.004(2)

loop_
_atom_type_symbol
_atom_type_description
_atom_type_scat_dispersion_real
_atom_type_scat_dispersion_imag
_atom_type_scat_source
C C 0.0033 0.0016 'International Tables Vol C Tables 4.2.6.8 and 6.1.1.4'
H H 0.0000 0.0000 'International Tables Vol C Tables 4.2.6.8 and 6.1.1.4'
N N 0.0061 0.0033 'International Tables Vol C Tables 4.2.6.8 and 6.1.1.4'
O O 0.0106 0.0060 'International Tables Vol C Tables 4.2.6.8 and 6.1.1.4'
Dy Dy -0.1892 4.4098 'International Tables Vol C Tables 4.2.6.8 and 6.1.1.4'
Cl Cl 0.1484 0.1585 'International Tables Vol C Tables 4.2.6.8 and 6.1.1.4'

loop_
_geom_angle_atom_site_label_1
_geom_angle_atom_site_label_2
_geom_angle_atom_site_label_3
_geom_angle
_geom_angle_site_symmetry_1
_geom_angle_site_symmetry_3
O3 Dy1 O3 75.12(17) 7_565 .
O3 Dy1 O1W 83.19(13) 7_565 7_565
O3 Dy1 O1W 144.52(12) . 7_565
O3 Dy1 O1W 144.52(12) 7_565 .
O3 Dy1 O1W 83.19(13) . .
O1W Dy1 O1W 99.9(2) 7_565 .
O3 Dy1 O4W 115.18(15) 7_565 .
O3 Dy1 O4W 70.47(14) . .
O1W Dy1 O4W 144.98(13) 7_565 .
O1W Dy1 O4W 82.26(15) . .
O3 Dy1 O4W 70.47(13) 7_565 7_565
O3 Dy1 O4W 115.18(15) . 7_565
O1W Dy1 O4W 82.26(15) 7_565 7_565
O1W Dy1 O4W 144.98(13) . 7_565
O4W Dy1 O4W 77.1(2) . 7_565
O3 Dy1 O2W 74.57(14) 7_565 .
O3 Dy1 O2W 74.57(14) . .
O1W Dy1 O2W 72.76(12) 7_565 .
O1W Dy1 O2W 72.76(12) . .
O4W Dy1 O2W 138.94(11) . .
O4W Dy1 O2W 138.94(11) 7_565 .
O3 Dy1 O3W 139.74(10) 7_565 .
O3 Dy1 O3W 139.74(10) . .
O1W Dy1 O3W 72.84(12) 7_565 .
O1W Dy1 O3W 72.84(12) . .
O4W Dy1 O3W 74.55(15) . .
O4W Dy1 O3W 74.55(15) 7_565 .
O2W Dy1 O3W 125.3(2) . .
O7 N13 O8 122.4(11) . .
O7 N13 O9 121.2(10) . .
O8 N13 O9 116.4(10) . .
O12 N14 O11 117.2(10) . .
O12 N14 O10 119.0(10) . .
O11 N14 O10 123.8(8) . .
O1 C1 N1 125.7(6) . .
O1 C1 N2 125.1(6) . .
N1 C1 N2 109.1(5) . .
N1 C2 N3 115.3(5) . .
N1 C2 C3 104.0(4) . .
N3 C2 C3 102.7(5) . .
N1 C2 H2 111.4 . .
N3 C2 H2 111.4 . .
C3 C2 H2 111.4 . .
N4 C3 N2 114.1(5) . .
N4 C3 C2 103.5(5) . .
N2 C3 C2 102.6(5) . .
N4 C3 H3 112.0 . .
N2 C3 H3 112.0 . .
C2 C3 H3 112.0 . .
O4 C4 N4 126.8(6) . .
O4 C4 N3 123.9(6) . .
N4 C4 N3 109.3(5) . .
N5 C5 N2 113.2(5) . .
N5 C5 H5A 108.9 . .
N2 C5 H5A 108.9 . .
N5 C5 H5B 108.9 . .
N2 C5 H5B 108.9 . .
H5A C5 H5B 107.7 . .
N4 C6 N7 112.6(5) . .
N4 C6 H6A 109.1 . .
N7 C6 H6A 109.1 . .
N4 C6 H6B 109.1 . .
N7 C6 H6B 109.1 . .
H6A C6 H6B 107.8 . .
O2 C7 N6 126.5(5) . .
O2 C7 N5 125.1(5) . .
N6 C7 N5 108.1(5) . .
N5 C8 N7 115.0(5) . .
N5 C8 C9 104.8(4) . .
N7 C8 C9 103.0(4) . .
N5 C8 H8 111.2 . .
N7 C8 H8 111.2 . .
C9 C8 H8 111.2 . .
N8 C9 N6 113.9(4) . .
N8 C9 C8 104.0(4) . .
N6 C9 C8 102.3(4) . .
N8 C9 H9 112.0 . .
N6 C9 H9 112.0 . .
C8 C9 H9 112.0 . .
O5 C10 N7 127.1(6) . .
O5 C10 N8 124.1(6) . .
N7 C10 N8 108.7(5) . .
N6 C11 N9 114.1(4) . .
N6 C11 H11A 108.7 . .
N9 C11 H11A 108.7 . .
N6 C11 H11B 108.7 . .
N9 C11 H11B 108.7 . .
H11A C11 H11B 107.6 . .
N8 C12 N11 113.0(5) . .
N8 C12 H12A 109.0 . .
N11 C12 H12A 109.0 . .
N8 C12 H12B 109.0 . .
N11 C12 H12B 109.0 . .
H12A C12 H12B 107.8 . .
O3 C13 N9 124.7(5) . .
O3 C13 N10 124.5(5) . .
N9 C13 N10 110.8(4) . .
N11 C14 N9 112.6(4) . .
N11 C14 C21 112.7(5) . .
N9 C14 C21 110.1(4) . .
N11 C14 C15 102.6(4) . .
N9 C14 C15 101.6(4) . .
C21 C14 C15 116.7(5) . .
N12 C15 N10 112.3(4) . .
N12 C15 C22 112.8(5) . .
N10 C15 C22 111.1(4) . .
N12 C15 C14 102.8(4) . .
N10 C15 C14 103.4(4) . .
C22 C15 C14 113.8(5) . .
O6 C16 N11 124.3(6) . .
O6 C16 N12 126.4(6) . .
N11 C16 N12 109.2(5) . .
N10 C17 N10 114.9(6) . 7_565
N10 C17 H17A 108.5 . .
N10 C17 H17A 108.5 7_565 .
N10 C17 H17B 108.5 . .
N10 C17 H17B 108.5 7_565 .
H17A C17 H17B 107.5 . .
N12 C18 N12 114.2(6) 7_565 .
N12 C18 H18A 108.7 7_565 .
N12 C18 H18A 108.7 . .
N12 C18 H18B 108.7 7_565 .
N12 C18 H18B 108.7 . .
H18A C18 H18B 107.6 . .
N3 C19 N3 114.2(6) . 7_565
N3 C19 H19A 108.7 . .
N3 C19 H19A 108.7 7_565 .
N3 C19 H19B 108.7 . .
N3 C19 H19B 108.7 7_565 .
H19A C19 H19B 107.6 . .
N1 C20 N1 111.6(7) 7_565 .
N1 C20 H20A 109.3 7_565 .
N1 C20 H20A 109.3 . .
N1 C20 H20B 109.3 7_565 .
N1 C20 H20B 109.3 . .
H20A C20 H20B 108.0 . .
C14 C21 H21A 109.5 . .
C14 C21 H21B 109.5 . .
H21A C21 H21B 109.5 . .
C14 C21 H21C 109.5 . .
H21A C21 H21C 109.5 . .
H21B C21 H21C 109.5 . .
C15 C22 H22A 109.5 . .
C15 C22 H22B 109.5 . .
H22A C22 H22B 109.5 . .
C15 C22 H22C 109.5 . .
H22A C22 H22C 109.5 . .
H22B C22 H22C 109.5 . .
C1 N1 C2 112.0(5) . .
C1 N1 C20 123.4(6) . .
C2 N1 C20 124.0(6) . .
C1 N2 C5 121.1(5) . .
C1 N2 C3 111.1(5) . .
C5 N2 C3 124.3(5) . .
C4 N3 C19 122.9(5) . .
C4 N3 C2 111.9(5) . .
C19 N3 C2 123.6(6) . .
C4 N4 C6 122.7(5) . .
C4 N4 C3 112.2(5) . .
C6 N4 C3 125.1(5) . .
C7 N5 C5 123.5(5) . .
C7 N5 C8 111.9(5) . .
C5 N5 C8 124.5(5) . .
C7 N6 C11 122.9(4) . .
C7 N6 C9 112.6(4) . .
C11 N6 C9 121.5(5) . .
C10 N7 C8 112.3(5) . .
C10 N7 C6 121.2(5) . .
C8 N7 C6 122.8(5) . .
C10 N8 C12 122.7(5) . .
C10 N8 C9 110.9(5) . .
C12 N8 C9 121.4(5) . .
C13 N9 C11 120.1(4) . .
C13 N9 C14 111.3(4) . .
C11 N9 C14 125.1(4) . .
C13 N10 C17 122.0(5) . .
C13 N10 C15 111.5(4) . .
C17 N10 C15 126.3(5) . .
C16 N11 C14 112.4(5) . .
C16 N11 C12 122.7(5) . .
C14 N11 C12 124.8(5) . .
C16 N12 C15 111.6(5) . .
C16 N12 C18 120.0(5) . .
C15 N12 C18 126.3(5) . .
C13 O3 Dy1 161.2(3) . .

loop_
_geom_bond_atom_site_label_1
_geom_bond_atom_site_label_2
_geom_bond_distance
_geom_bond_site_symmetry_2
O1W Dy1 2.337(4) .
O2W Dy1 2.380(5) .
O3W Dy1 2.458(6) .
O4W Dy1 2.372(4) .
Dy1 O3 2.318(3) 7_565
Dy1 O3 2.318(3) .
Dy1 O1W 2.337(4) 7_565
Dy1 O4W 2.372(4) 7_565
N13 O7 1.214(11) .
N13 O8 1.229(10) .
N13 O9 1.286(12) .
N14 O12 1.190(11) .
N14 O11 1.217(10) .
N14 O10 1.230(10) .
C1 O1 1.219(7) .
C1 N1 1.371(7) .
C1 N2 1.374(8) .
C2 N1 1.446(7) .
C2 N3 1.456(7) .
C2 C3 1.558(9) .
C2 H2 0.9900 .
C3 N4 1.450(7) .
C3 N2 1.473(7) .
C3 H3 0.9900 .
C4 O4 1.241(7) .
C4 N4 1.354(7) .
C4 N3 1.370(8) .
C5 N5 1.438(7) .
C5 N2 1.443(8) .
C5 H5A 0.9800 .
C5 H5B 0.9800 .
C6 N4 1.429(8) .
C6 N7 1.471(7) .
C6 H6A 0.9800 .
C6 H6B 0.9800 .
C7 O2 1.225(6) .
C7 N6 1.372(7) .
C7 N5 1.381(7) .
C8 N5 1.444(7) .
C8 N7 1.459(6) .
C8 C9 1.544(8) .
C8 H8 0.9900 .
C9 N8 1.454(7) .
C9 N6 1.468(6) .
C9 H9 0.9900 .
C10 O5 1.227(7) .
C10 N7 1.348(8) .
C10 N8 1.386(8) .
C11 N6 1.440(7) .
C11 N9 1.454(7) .
C11 H11A 0.9800 .
C11 H11B 0.9800 .
C12 N8 1.438(8) .
C12 N11 1.460(8) .
C12 H12A 0.9800 .
C12 H12B 0.9800 .
C13 O3 1.237(6) .
C13 N9 1.337(6) .
C13 N10 1.359(7) .
C14 N11 1.459(7) .
C14 N9 1.503(7) .
C14 C21 1.532(8) .
C14 C15 1.559(8) .
C15 N12 1.459(7) .
C15 N10 1.463(6) .
C15 C22 1.532(8) .
C16 O6 1.238(7) .
C16 N11 1.354(8) .
C16 N12 1.364(7) .
C17 N10 1.460(6) .
C17 N10 1.460(6) 7_565
C17 H17A 0.9800 .
C17 H17B 0.9800 .
C18 N12 1.461(6) 7_565
C18 N12 1.461(6) .
C18 H18A 0.9800 .
C18 H18B 0.9800 .
C19 N3 1.445(6) .
C19 N3 1.445(6) 7_565
C19 H19A 0.9800 .
C19 H19B 0.9800 .
C20 N1 1.459(6) 7_565
C20 N1 1.459(7) .
C20 H20A 0.9800 .
C20 H20B 0.9800 .
C21 H21A 0.9700 .
C21 H21B 0.9700 .
C21 H21C 0.9700 .
C22 H22A 0.9700 .
C22 H22B 0.9700 .
C22 H22C 0.9700 .

loop_
_platon_squeeze_void_nr
_platon_squeeze_void_average_x
_platon_squeeze_void_average_y
_platon_squeeze_void_average_z
_platon_squeeze_void_volume
_platon_squeeze_void_count_electrons
_platon_squeeze_void_content
1 0.000 0.149 0.500 796 299 ' '
2 0.500 0.079 0.000 797 299 ' '
